data_4077454
loop_
_publ_author_name
'Evans, William J.'
'Giarikos, Dimitrios G.'
'Ziller, Joseph W.'

_publ_section_title
;
 Lanthanide Carboxylate Precursors for Diene Polymerization
 Catalysis:&#x00A0; Syntheses, Structures, and Reactivity with Et2AlCl
;
_journal_issue 26
_journal_name_full Organometallics
_journal_page_first 5751
_journal_paper_doi 10.1021/om010887n
_journal_volume 20
_journal_year 2001
_chemical_formula_sum 'C40 H40 Cl6 La2 N8'
_chemical_formula_weight 1123.32
_chemical_name_systematic
; 
 ? 
;
_space_group_IT_number 14
_symmetry_cell_setting monoclinic
_symmetry_space_group_name_Hall '-P 2ybc'
_symmetry_space_group_name_H-M 'P 1 21/c 1'
_atom_sites_solution_hydrogens difmap
_atom_sites_solution_primary direct
_atom_sites_solution_secondary difmap
_audit_creation_method SHELXTL
_cell_angle_alpha 90.00
_cell_angle_beta 118.1050(10)
_cell_angle_gamma 90.00
_cell_formula_units_Z 2
_cell_length_a 11.9859(4)
_cell_length_b 17.0473(6)
_cell_length_c 12.6734(5)
_cell_measurement_temperature 188(2)
_cell_volume 2284.18(14)
_computing_cell_refinement 'Bruker SMART/SAINT'
_computing_data_collection 'Bruker SMART'
_computing_data_reduction 'Bruker SHELXTL'
_computing_molecular_graphics 'Bruker SHELXTL'
_computing_publication_material 'Bruker SHELXTL'
_computing_structure_refinement 'Bruker SHELXTL'
_computing_structure_solution 'Bruker SHELXTL'
_diffrn_ambient_temperature 188(2)
_diffrn_measured_fraction_theta_full 0.972
_diffrn_measured_fraction_theta_max 0.972
_diffrn_measurement_device_type 'CCD area detector'
_diffrn_measurement_method 'phi and omega scans'
_diffrn_radiation_monochromator graphite
_diffrn_radiation_source 'sealed tube'
_diffrn_radiation_type MoK\a
_diffrn_radiation_wavelength 0.71073
_diffrn_reflns_av_R_equivalents 0.0256
_diffrn_reflns_av_sigmaI/netI 0.0193
_diffrn_reflns_limit_h_max 15
_diffrn_reflns_limit_h_min -15
_diffrn_reflns_limit_k_max 22
_diffrn_reflns_limit_k_min -22
_diffrn_reflns_limit_l_max 16
_diffrn_reflns_limit_l_min -16
_diffrn_reflns_number 23717
_diffrn_reflns_theta_full 28.28
_diffrn_reflns_theta_max 28.28
_diffrn_reflns_theta_min 1.93
_diffrn_standards_decay_% '< 1.0'
_diffrn_standards_interval_count initial
_diffrn_standards_number '50 frames'
_exptl_absorpt_coefficient_mu 2.234
_exptl_absorpt_correction_T_max 0.7026
_exptl_absorpt_correction_T_min 0.5538
_exptl_absorpt_correction_type numerical
_exptl_absorpt_process_details 'Bruker SADABS'
_exptl_crystal_colour colorless
_exptl_crystal_density_diffrn 1.633
_exptl_crystal_density_meas ?
_exptl_crystal_density_method 'not measured'
_exptl_crystal_description irregular
_exptl_crystal_F_000 1104
_exptl_crystal_size_max 0.30
_exptl_crystal_size_mid 0.23
_exptl_crystal_size_min 0.17
_refine_diff_density_max 0.631
_refine_diff_density_min -0.485
_refine_diff_density_rms 0.063
_refine_ls_extinction_coef 0.00083(11)
_refine_ls_extinction_expression Fc^*^=kFc[1+0.001xFc^2^\l^3^/sin(2\q)]^-1/4^
_refine_ls_extinction_method SHELXTL
_refine_ls_goodness_of_fit_ref 1.057
_refine_ls_hydrogen_treatment refall
_refine_ls_matrix_type full
_refine_ls_number_parameters 334
_refine_ls_number_reflns 5508
_refine_ls_number_restraints 0
_refine_ls_restrained_S_all 1.057
_refine_ls_R_factor_all 0.0222
_refine_ls_R_factor_gt 0.0188
_refine_ls_shift/su_max 0.002
_refine_ls_shift/su_mean 0.000
_refine_ls_structure_factor_coef Fsqd
_refine_ls_weighting_details 'calc w=1/[\s^2^(Fo^2^)+(0.0226P)^2^+0.9785P] where P=(Fo^2^+2Fc^2^)/3'
_refine_ls_weighting_scheme calc
_refine_ls_wR_factor_gt 0.0449
_refine_ls_wR_factor_ref 0.0467
_reflns_number_gt 5032
_reflns_number_total 5508
_reflns_threshold_expression >2sigma(I)
_cod_data_source_file om010887n.cif
_cod_data_source_block dg28
_cod_depositor_comments
;
The following automatic conversions were performed:

'_symmetry_cell_setting' value 'Monoclinic' changed to 'monoclinic'
according to /home/saulius/struct/CIF-dictionaries/cif_core.dic
dictionary named 'cif_core.dic' version 2.4.2 from 2011-04-26.

Automatic conversion script
Id: cif_fix_values 1715 2011-07-08 13:25:40Z adriana 

The following automatic conversions were performed:

'_exptl_crystal_density_meas' value 'none' was changed to '?' - the
value is perceived as not measured.

Automatic conversion script
Id: cif_fix_values 3008 2015-01-20 13:52:24Z robertas 
;
_cod_original_sg_symbol_H-M P2(1)/c
_cod_database_code 4077454

loop_
_symmetry_equiv_pos_as_xyz
'x, y, z'
'-x, y+1/2, -z+1/2'
'-x, -y, -z'
'x, -y-1/2, z-1/2'

loop_
_atom_site_label
_atom_site_type_symbol
_atom_site_fract_x
_atom_site_fract_y
_atom_site_fract_z
_atom_site_U_iso_or_equiv
_atom_site_adp_type
_atom_site_occupancy
_atom_site_symmetry_multiplicity
_atom_site_calc_flag
La1 La 0.144416(9) 0.475128(5) 0.205210(8) 0.01909(4) Uani 1 1 d
Cl1 Cl 0.31257(4) 0.44583(3) 0.44387(4) 0.03215(10) Uani 1 1 d
Cl2 Cl -0.07698(4) 0.42708(3) 0.20674(4) 0.03152(10) Uani 1 1 d
Cl3 Cl -0.02272(4) 0.59208(2) 0.03474(4) 0.02408(9) Uani 1 1 d
N1 N 0.10746(15) 0.58923(9) 0.33987(14) 0.0271(3) Uani 1 1 d
N2 N 0.18810(15) 0.31433(9) 0.22351(14) 0.0272(3) Uani 1 1 d
N3 N 0.35647(15) 0.44337(10) 0.17601(15) 0.0295(3) Uani 1 1 d
N4 N 0.29595(16) 0.59938(10) 0.22561(17) 0.0345(4) Uani 1 1 d
C1 C 0.11333(19) 0.66680(12) 0.32590(18) 0.0301(4) Uani 1 1 d
C2 C 0.1061(2) 0.72202(12) 0.40228(19) 0.0359(5) Uani 1 1 d
C3 C 0.0913(2) 0.69677(13) 0.49791(19) 0.0377(5) Uani 1 1 d
C4 C 0.0834(2) 0.61692(14) 0.51359(19) 0.0349(4) Uani 1 1 d
C5 C 0.09187(18) 0.56579(12) 0.43337(17) 0.0295(4) Uani 1 1 d
C6 C 0.17306(19) 0.27601(13) 0.30805(18) 0.0330(4) Uani 1 1 d
C7 C 0.1849(2) 0.19543(13) 0.3229(2) 0.0397(5) Uani 1 1 d
C8 C 0.2140(2) 0.15147(13) 0.2481(2) 0.0400(5) Uani 1 1 d
C9 C 0.2310(2) 0.19000(13) 0.1605(2) 0.0357(4) Uani 1 1 d
C10 C 0.21650(18) 0.27067(12) 0.15133(18) 0.0304(4) Uani 1 1 d
C11 C 0.3545(2) 0.43375(13) 0.0701(2) 0.0351(4) Uani 1 1 d
C12 C 0.4619(2) 0.42182(16) 0.0582(2) 0.0457(6) Uani 1 1 d
C13 C 0.5782(2) 0.42182(17) 0.1591(3) 0.0519(6) Uani 1 1 d
C14 C 0.5823(2) 0.43393(17) 0.2682(2) 0.0487(6) Uani 1 1 d
C15 C 0.4702(2) 0.44360(14) 0.2731(2) 0.0391(5) Uani 1 1 d
C16 C 0.3821(2) 0.62790(14) 0.3314(3) 0.0476(6) Uani 1 1 d
C17 C 0.4627(3) 0.68863(17) 0.3411(4) 0.0723(10) Uani 1 1 d
C18 C 0.4561(3) 0.72022(18) 0.2390(4) 0.0881(14) Uani 1 1 d
C19 C 0.3708(2) 0.69039(17) 0.1294(3) 0.0689(10) Uani 1 1 d
C20 C 0.2916(2) 0.63007(14) 0.1260(3) 0.0458(6) Uani 1 1 d
H1 H 0.120(2) 0.6822(13) 0.262(2) 0.031(6) Uiso 1 1 d
H2 H 0.115(2) 0.7764(16) 0.388(2) 0.047(7) Uiso 1 1 d
H3 H 0.088(3) 0.7325(16) 0.553(2) 0.053(7) Uiso 1 1 d
H4 H 0.069(2) 0.5997(13) 0.572(2) 0.034(6) Uiso 1 1 d
H5 H 0.089(2) 0.5101(13) 0.441(2) 0.029(6) Uiso 1 1 d
H6 H 0.153(2) 0.3072(13) 0.354(2) 0.027(5) Uiso 1 1 d
H7 H 0.165(2) 0.1733(14) 0.372(2) 0.038(7) Uiso 1 1 d
H8 H 0.222(2) 0.0958(16) 0.254(2) 0.047(7) Uiso 1 1 d
H9 H 0.251(2) 0.1646(15) 0.108(2) 0.041(7) Uiso 1 1 d
H10 H 0.226(2) 0.2967(13) 0.0962(19) 0.026(5) Uiso 1 1 d
H11 H 0.277(2) 0.4337(14) 0.005(2) 0.036(6) Uiso 1 1 d
H12 H 0.456(3) 0.4143(15) -0.017(2) 0.053(8) Uiso 1 1 d
H13 H 0.654(3) 0.4118(17) 0.154(3) 0.063(8) Uiso 1 1 d
H14 H 0.662(3) 0.4362(16) 0.341(2) 0.053(7) Uiso 1 1 d
H15 H 0.467(2) 0.4514(15) 0.347(2) 0.041(6) Uiso 1 1 d
H16 H 0.382(2) 0.6030(15) 0.399(2) 0.042(7) Uiso 1 1 d
H17 H 0.516(3) 0.7016(18) 0.417(3) 0.065(9) Uiso 1 1 d
H18 H 0.513(4) 0.758(3) 0.241(4) 0.118(15) Uiso 1 1 d
H19 H 0.367(3) 0.714(2) 0.055(3) 0.080(10) Uiso 1 1 d
H20 H 0.230(3) 0.6083(17) 0.050(3) 0.061(9) Uiso 1 1 d

loop_
_atom_site_aniso_label
_atom_site_aniso_U_11
_atom_site_aniso_U_22
_atom_site_aniso_U_33
_atom_site_aniso_U_23
_atom_site_aniso_U_13
_atom_site_aniso_U_12
La1 0.01837(6) 0.02109(6) 0.01586(6) 0.00115(3) 0.00644(4) 0.00064(3)
Cl1 0.0310(2) 0.0373(3) 0.01920(19) 0.00275(17) 0.00442(18) 0.00479(19)
Cl2 0.0292(2) 0.0392(3) 0.0313(2) -0.00599(19) 0.01850(19) -0.00733(19)
Cl3 0.0263(2) 0.0241(2) 0.01789(18) 0.00030(15) 0.00719(16) 0.00529(15)
N1 0.0290(8) 0.0264(8) 0.0232(7) -0.0015(6) 0.0101(6) 0.0022(6)
N2 0.0253(7) 0.0270(8) 0.0265(8) 0.0048(6) 0.0099(6) 0.0009(6)
N3 0.0262(8) 0.0287(8) 0.0340(9) -0.0044(7) 0.0145(7) -0.0025(6)
N4 0.0267(8) 0.0273(8) 0.0471(10) 0.0022(7) 0.0154(8) 0.0003(6)
C1 0.0302(10) 0.0286(10) 0.0263(9) 0.0024(7) 0.0091(8) 0.0019(8)
C2 0.0335(10) 0.0271(10) 0.0373(11) -0.0066(8) 0.0086(9) 0.0009(8)
C3 0.0308(10) 0.0426(12) 0.0338(11) -0.0158(9) 0.0103(9) 0.0010(9)
C4 0.0323(10) 0.0480(12) 0.0264(9) -0.0053(9) 0.0154(9) -0.0014(9)
C5 0.0291(9) 0.0314(10) 0.0273(9) 0.0004(8) 0.0126(8) 0.0005(8)
C6 0.0325(10) 0.0360(11) 0.0293(10) 0.0059(8) 0.0137(9) -0.0001(8)
C7 0.0376(11) 0.0386(12) 0.0399(12) 0.0164(10) 0.0157(10) -0.0001(9)
C8 0.0344(11) 0.0270(10) 0.0492(13) 0.0108(9) 0.0120(10) 0.0035(8)
C9 0.0308(10) 0.0317(11) 0.0420(11) 0.0018(9) 0.0151(9) 0.0049(8)
C10 0.0286(9) 0.0310(10) 0.0311(10) 0.0068(8) 0.0137(8) 0.0024(8)
C11 0.0297(10) 0.0416(12) 0.0357(11) -0.0079(9) 0.0167(9) -0.0094(9)
C12 0.0414(12) 0.0588(15) 0.0462(13) -0.0107(11) 0.0285(11) -0.0078(11)
C13 0.0325(12) 0.0634(16) 0.0667(17) -0.0070(13) 0.0291(12) -0.0002(11)
C14 0.0271(11) 0.0645(16) 0.0491(14) -0.0033(12) 0.0134(10) 0.0055(11)
C15 0.0318(11) 0.0474(13) 0.0344(11) -0.0039(10) 0.0126(9) 0.0034(9)
C16 0.0270(10) 0.0368(12) 0.0613(15) 0.0006(11) 0.0060(11) -0.0005(9)
C17 0.0293(13) 0.0415(15) 0.106(3) 0.0029(16) -0.0015(15) -0.0047(11)
C18 0.0289(13) 0.0466(16) 0.157(4) 0.044(2) 0.0176(18) -0.0008(12)
C19 0.0314(13) 0.0610(17) 0.110(3) 0.0489(18) 0.0294(15) 0.0090(12)
C20 0.0322(11) 0.0426(13) 0.0646(16) 0.0193(12) 0.0246(12) 0.0077(10)

loop_
_atom_type_symbol
_atom_type_description
_atom_type_scat_dispersion_real
_atom_type_scat_dispersion_imag
_atom_type_scat_source
C C 0.0033 0.0016 'International Tables Vol C Tables 4.2.6.8 and 6.1.1.4'
H H 0.0000 0.0000 'International Tables Vol C Tables 4.2.6.8 and 6.1.1.4'
N N 0.0061 0.0033 'International Tables Vol C Tables 4.2.6.8 and 6.1.1.4'
Cl Cl 0.1484 0.1585 'International Tables Vol C Tables 4.2.6.8 and 6.1.1.4'
La La -0.2871 2.4523 'International Tables Vol C Tables 4.2.6.8 and 6.1.1.4'

loop_
_geom_angle_atom_site_label_1
_geom_angle_atom_site_label_2
_geom_angle_atom_site_label_3
_geom_angle
_geom_angle_site_symmetry_1
_geom_angle_site_symmetry_3
N4 La1 N1 71.75(5) . .
N4 La1 Cl1 85.82(4) . .
N1 La1 Cl1 72.46(3) . .
N4 La1 N2 131.94(5) . .
N1 La1 N2 136.28(5) . .
Cl1 La1 N2 73.76(3) . .
N4 La1 Cl2 145.41(4) . .
N1 La1 Cl2 76.81(4) . .
Cl1 La1 Cl2 98.306(15) . .
N2 La1 Cl2 81.49(3) . .
N4 La1 N3 63.55(5) . .
N1 La1 N3 129.88(5) . .
Cl1 La1 N3 82.56(4) . .
N2 La1 N3 70.86(5) . .
Cl2 La1 N3 150.99(4) . .
N4 La1 Cl3 112.84(4) . 3_565
N1 La1 Cl3 140.81(3) . 3_565
Cl1 La1 Cl3 144.540(14) . 3_565
N2 La1 Cl3 71.44(3) . 3_565
Cl2 La1 Cl3 83.204(13) . 3_565
N3 La1 Cl3 79.91(3) . 3_565
N4 La1 Cl3 74.59(4) . .
N1 La1 Cl3 73.91(3) . .
Cl1 La1 Cl3 144.973(14) . .
N2 La1 Cl3 140.29(3) . .
Cl2 La1 Cl3 83.253(14) . .
N3 La1 Cl3 112.56(4) . .
Cl3 La1 Cl3 70.487(13) 3_565 .
La1 Cl3 La1 109.513(13) 3_565 .
C1 N1 C5 116.58(17) . .
C1 N1 La1 125.48(13) . .
C5 N1 La1 117.74(12) . .
C6 N2 C10 116.64(18) . .
C6 N2 La1 117.21(14) . .
C10 N2 La1 126.05(12) . .
C15 N3 C11 116.76(18) . .
C15 N3 La1 118.33(14) . .
C11 N3 La1 124.70(13) . .
C16 N4 C20 118.0(2) . .
C16 N4 La1 122.85(16) . .
C20 N4 La1 118.99(16) . .
N1 C1 C2 123.7(2) . .
C3 C2 C1 118.8(2) . .
C2 C3 C4 118.7(2) . .
C5 C4 C3 118.8(2) . .
N1 C5 C4 123.45(19) . .
N2 C6 C7 123.4(2) . .
C8 C7 C6 119.3(2) . .
C7 C8 C9 118.4(2) . .
C10 C9 C8 118.5(2) . .
N2 C10 C9 123.8(2) . .
N3 C11 C12 123.4(2) . .
C13 C12 C11 119.1(2) . .
C14 C13 C12 118.3(2) . .
C13 C14 C15 119.2(2) . .
N3 C15 C14 123.2(2) . .
N4 C16 C17 122.5(3) . .
C18 C17 C16 118.9(3) . .
C17 C18 C19 119.6(3) . .
C18 C19 C20 118.5(3) . .
N4 C20 C19 122.4(3) . .

loop_
_geom_bond_atom_site_label_1
_geom_bond_atom_site_label_2
_geom_bond_distance
_geom_bond_site_symmetry_2
La1 N4 2.7221(17) .
La1 N1 2.7577(15) .
La1 Cl1 2.7778(4) .
La1 N2 2.7798(16) .
La1 Cl2 2.7859(5) .
La1 N3 2.7886(16) .
La1 Cl3 2.9169(4) 3_565
La1 Cl3 2.9287(4) .
Cl3 La1 2.9169(4) 3_565
N1 C1 1.340(2) .
N1 C5 1.344(3) .
N2 C6 1.338(2) .
N2 C10 1.342(3) .
N3 C15 1.339(3) .
N3 C11 1.341(3) .
N4 C16 1.340(3) .
N4 C20 1.345(3) .
C1 C2 1.382(3) .
C2 C3 1.374(3) .
C3 C4 1.385(3) .
C4 C5 1.379(3) .
C6 C7 1.385(3) .
C7 C8 1.377(4) .
C8 C9 1.386(3) .
C9 C10 1.384(3) .
C11 C12 1.380(3) .
C12 C13 1.378(4) .
C13 C14 1.375(4) .
C14 C15 1.384(3) .
C16 C17 1.382(4) .
C17 C18 1.369(6) .
C18 C19 1.376(6) .
C19 C20 1.386(3) .
